data_4350275
loop_
_publ_author_name
'Zhang, Chunmei'
'Liu, Ruiting'
'Zhang, Jie'
'Chen, Zhenxia'
'Zhou, Xigeng'

_publ_section_title
;
 Reactivity of lanthanocene hydroxides toward ketene, isocyanate,
 lanthanocene alkyl, and triscyclopentadienyllanthanide complexes.
;
_journal_issue 15
_journal_name_full 'Inorganic chemistry'
_journal_page_first 5867
_journal_page_last 5877
_journal_paper_doi 10.1021/ic0602998
_journal_volume 45
_journal_year 2006
_chemical_formula_sum 'C28 H38 O4 Y2'
_chemical_formula_weight 616.40
_space_group_IT_number 14
_space_group_name_Hall '-P 2ybc'
_space_group_name_H-M_alt 'P 1 21/c 1'
_symmetry_cell_setting monoclinic
_symmetry_space_group_name_H-M 'P 1 21/c 1'
_atom_sites_solution_hydrogens geom
_atom_sites_solution_primary direct
_atom_sites_solution_secondary difmap
_audit_creation_method SHELXL-97
_cell_angle_alpha 90.00
_cell_angle_beta 105.085(4)
_cell_angle_gamma 90.00
_cell_formula_units_Z 2
_cell_length_a 7.606(2)
_cell_length_b 20.370(6)
_cell_length_c 9.034(3)
_cell_measurement_reflns_used 753
_cell_measurement_temperature 293(2)
_cell_measurement_theta_max 24.359
_cell_measurement_theta_min 2.773
_cell_volume 1351.4(7)
_computing_cell_refinement 'Bruker SMART'
_computing_data_collection 'Bruker SMART'
_computing_data_reduction 'Bruker SHELXTL'
_computing_molecular_graphics 'Bruker SHELXTL'
_computing_publication_material 'Bruker SHELXTL'
_computing_structure_refinement 'SHELXL-97 (Sheldrick, 1997)'
_computing_structure_solution 'SHELXS-97 (Sheldrick, 1990)'
_diffrn_ambient_temperature 293(2)
_diffrn_measured_fraction_theta_full 0.999
_diffrn_measured_fraction_theta_max 0.999
_diffrn_measurement_device_type 'CCD area detector'
_diffrn_measurement_method 'phi and omega scans'
_diffrn_radiation_monochromator graphite
_diffrn_radiation_source 'fine-focus sealed tube'
_diffrn_radiation_type MoK\a
_diffrn_radiation_wavelength 0.71073
_diffrn_reflns_av_R_equivalents 0.0476
_diffrn_reflns_av_sigmaI/netI 0.0645
_diffrn_reflns_limit_h_max 9
_diffrn_reflns_limit_h_min -9
_diffrn_reflns_limit_k_max 24
_diffrn_reflns_limit_k_min -25
_diffrn_reflns_limit_l_max 11
_diffrn_reflns_limit_l_min -6
_diffrn_reflns_number 6168
_diffrn_reflns_theta_full 26.00
_diffrn_reflns_theta_max 26.00
_diffrn_reflns_theta_min 2.00
_diffrn_standards_decay_% 5.32
_exptl_absorpt_coefficient_mu 4.303
_exptl_absorpt_correction_T_max 0.5646
_exptl_absorpt_correction_T_min 0.4799
_exptl_absorpt_correction_type multi-scan
_exptl_absorpt_process_details sadabs
_exptl_crystal_density_diffrn 1.515
_exptl_crystal_density_method 'not measured'
_exptl_crystal_F_000 632
_exptl_crystal_size_max 0.20
_exptl_crystal_size_mid 0.15
_exptl_crystal_size_min 0.15
_refine_diff_density_max 0.413
_refine_diff_density_min -0.361
_refine_diff_density_rms '0.071 complex 2'
_refine_ls_extinction_method none
_refine_ls_goodness_of_fit_ref 0.891
_refine_ls_hydrogen_treatment mixed
_refine_ls_matrix_type full
_refine_ls_number_parameters 158
_refine_ls_number_reflns 2656
_refine_ls_number_restraints 1
_refine_ls_restrained_S_all 0.892
_refine_ls_R_factor_all 0.0585
_refine_ls_R_factor_gt 0.0351
_refine_ls_shift/su_max 0.002
_refine_ls_shift/su_mean 0.000
_refine_ls_structure_factor_coef Fsqd
_refine_ls_weighting_details 'calc w=1/[\s^2^(Fo^2^)+(0.0370P)^2^+0.0000P] where P=(Fo^2^+2Fc^2^)/3'
_refine_ls_weighting_scheme calc
_refine_ls_wR_factor_gt 0.0743
_refine_ls_wR_factor_ref 0.0781
_reflns_number_gt 1813
_reflns_number_total 2656
_reflns_threshold_expression >2sigma(I)
_cod_data_source_file ic0602998si20060510_093435.cif
_cod_data_source_block f60425d
_cod_depositor_comments
;
The following automatic conversions were performed:

data item '_symmetry_cell_setting' value 'Monoclinic' was changed to
'monoclinic' in accordance with the
/home/saulius/struct/COD-crude-data/automatic-downloads/DataCite-retrospective/ACS/depositions/lib/dictionaries/cif_core.dic
dictionary named 'cif_core.dic' version 2.4.2 last updated on
2011-04-26.

Automatic conversion script
Id: cif_fix_values 6909 2019-04-08 15:41:33Z antanas 
;
_cod_original_sg_symbol_H-M P2(1)/c
_cod_database_code 4350275

loop_
_symmetry_equiv_pos_as_xyz
'x, y, z'
'-x, y+1/2, -z+1/2'
'-x, -y, -z'
'x, -y-1/2, z-1/2'

loop_
_atom_site_label
_atom_site_type_symbol
_atom_site_fract_x
_atom_site_fract_y
_atom_site_fract_z
_atom_site_U_iso_or_equiv
_atom_site_adp_type
_atom_site_occupancy
_atom_site_symmetry_multiplicity
_atom_site_calc_flag
_atom_site_refinement_flags
Y1 Y 0.54158(4) 0.917475(15) 0.42913(4) 0.03727(12) Uani 1 1 d .
O1 O 0.3414(3) 0.99859(11) 0.4127(3) 0.0436(6) Uani 1 1 d D
C1 C 0.5111(7) 0.79340(19) 0.5119(6) 0.0697(13) Uani 1 1 d .
H1A H 0.5092 0.7551 0.4458 0.084 Uiso 1 1 calc R
C2 C 0.6628(7) 0.8159(2) 0.6204(7) 0.0812(16) Uani 1 1 d .
H2A H 0.7851 0.7967 0.6429 0.097 Uiso 1 1 calc R
C3 C 0.6020(7) 0.8620(2) 0.7107(5) 0.0772(14) Uani 1 1 d .
H3A H 0.6753 0.8810 0.8065 0.093 Uiso 1 1 calc R
C4 C 0.4148(7) 0.8660(2) 0.6574(5) 0.0711(13) Uani 1 1 d .
H4A H 0.3343 0.8886 0.7096 0.085 Uiso 1 1 calc R
C5 C 0.3586(6) 0.8238(2) 0.5361(5) 0.0652(12) Uani 1 1 d .
H5A H 0.2323 0.8107 0.4895 0.078 Uiso 1 1 calc R
C6 C 0.8192(5) 0.9652(2) 0.3257(5) 0.0576(11) Uani 1 1 d .
H6A H 0.8816 1.0070 0.3563 0.069 Uiso 1 1 calc R
C7 C 0.8781(5) 0.9048(2) 0.3878(6) 0.0676(13) Uani 1 1 d .
H7A H 0.9894 0.8970 0.4694 0.081 Uiso 1 1 calc R
C8 C 0.7781(7) 0.8571(2) 0.2942(7) 0.0815(16) Uani 1 1 d .
H8A H 0.8063 0.8100 0.3009 0.098 Uiso 1 1 calc R
C9 C 0.6575(7) 0.8866(3) 0.1758(6) 0.0807(16) Uani 1 1 d .
H9A H 0.5850 0.8647 0.0833 0.097 Uiso 1 1 calc R
C10 C 0.6814(6) 0.9551(3) 0.1966(5) 0.0707(13) Uani 1 1 d .
H10A H 0.6292 0.9886 0.1198 0.085 Uiso 1 1 calc R
O2 O 0.2701(3) 0.88721(11) 0.2107(3) 0.0464(6) Uani 1 1 d .
C11 C 0.2059(6) 0.82282(18) 0.1561(5) 0.0623(12) Uani 1 1 d .
H11A H 0.1306 0.8047 0.2178 0.075 Uiso 1 1 calc R
H11B H 0.3079 0.7935 0.1617 0.075 Uiso 1 1 calc R
C12 C 0.0983(8) 0.8309(2) -0.0052(6) 0.106(2) Uani 1 1 d .
H12A H 0.1590 0.8094 -0.0740 0.128 Uiso 1 1 calc R
H12B H -0.0216 0.8116 -0.0196 0.128 Uiso 1 1 calc R
C13 C 0.0831(8) 0.8998(3) -0.0360(6) 0.101(2) Uani 1 1 d .
H13A H 0.1376 0.9105 -0.1188 0.122 Uiso 1 1 calc R
H13B H -0.0441 0.9125 -0.0665 0.122 Uiso 1 1 calc R
C14 C 0.1750(7) 0.9341(2) 0.1001(5) 0.0741(14) Uani 1 1 d .
H14A H 0.0876 0.9580 0.1407 0.089 Uiso 1 1 calc R
H14B H 0.2604 0.9653 0.0771 0.089 Uiso 1 1 calc R
H1 H 0.234(2) 0.9950(19) 0.362(4) 0.067(14) Uiso 1 1 d D

loop_
_atom_site_aniso_label
_atom_site_aniso_U_11
_atom_site_aniso_U_22
_atom_site_aniso_U_33
_atom_site_aniso_U_23
_atom_site_aniso_U_13
_atom_site_aniso_U_12
Y1 0.04209(19) 0.03020(18) 0.0422(2) -0.00146(19) 0.01583(15) 0.00029(17)
O1 0.0419(15) 0.0376(14) 0.0488(16) -0.0103(12) 0.0073(13) 0.0029(12)
C1 0.097(4) 0.031(2) 0.084(3) 0.014(2) 0.030(3) 0.006(2)
C2 0.071(3) 0.067(3) 0.103(4) 0.047(3) 0.017(3) 0.023(3)
C3 0.094(4) 0.076(4) 0.052(3) 0.024(3) 0.003(3) -0.012(3)
C4 0.100(4) 0.062(3) 0.063(3) 0.021(3) 0.043(3) 0.005(3)
C5 0.069(3) 0.051(3) 0.074(3) 0.022(3) 0.016(3) -0.015(2)
C6 0.046(2) 0.063(3) 0.073(3) -0.014(2) 0.032(2) -0.014(2)
C7 0.043(2) 0.078(4) 0.089(3) -0.011(3) 0.028(2) 0.002(2)
C8 0.074(3) 0.067(3) 0.122(5) -0.035(3) 0.060(3) -0.004(3)
C9 0.070(3) 0.120(5) 0.065(3) -0.048(3) 0.040(3) -0.033(3)
C10 0.069(3) 0.096(4) 0.060(3) 0.003(3) 0.039(3) -0.009(3)
O2 0.0509(14) 0.0353(13) 0.0502(15) -0.0038(12) 0.0080(13) 0.0001(11)
C11 0.072(3) 0.042(2) 0.063(3) -0.012(2) 0.001(2) 0.002(2)
C12 0.146(5) 0.060(3) 0.078(4) -0.017(3) -0.033(4) 0.009(3)
C13 0.134(5) 0.076(4) 0.071(4) -0.002(3) -0.015(4) -0.013(3)
C14 0.100(4) 0.051(3) 0.057(3) 0.006(2) -0.004(3) 0.003(2)

loop_
_atom_type_symbol
_atom_type_description
_atom_type_scat_dispersion_real
_atom_type_scat_dispersion_imag
_atom_type_scat_source
C C 0.0033 0.0016 'International Tables Vol C Tables 4.2.6.8 and 6.1.1.4'
H H 0.0000 0.0000 'International Tables Vol C Tables 4.2.6.8 and 6.1.1.4'
O O 0.0106 0.0060 'International Tables Vol C Tables 4.2.6.8 and 6.1.1.4'
Y Y -2.7962 3.5667 'International Tables Vol C Tables 4.2.6.8 and 6.1.1.4'

loop_
_geom_angle_atom_site_label_1
_geom_angle_atom_site_label_2
_geom_angle_atom_site_label_3
_geom_angle
_geom_angle_site_symmetry_1
_geom_angle_site_symmetry_3
O1 Y1 O1 68.28(11) . 3_676
O1 Y1 O2 73.98(8) . .
O1 Y1 O2 141.68(8) 3_676 .
O1 Y1 C1 127.98(13) . .
O1 Y1 C1 126.17(13) 3_676 .
O2 Y1 C1 82.81(13) . .
O1 Y1 C5 98.16(13) . .
O1 Y1 C5 117.80(13) 3_676 .
O2 Y1 C5 73.36(12) . .
C1 Y1 C5 29.94(13) . .
O1 Y1 C7 136.06(12) . .
O1 Y1 C7 85.86(12) 3_676 .
O2 Y1 C7 118.70(12) . .
C1 Y1 C7 95.93(15) . .
C5 Y1 C7 125.59(14) . .
O1 Y1 C2 136.51(14) . .
O1 Y1 C2 99.37(15) 3_676 .
O2 Y1 C2 112.67(14) . .
C1 Y1 C2 29.89(13) . .
C5 Y1 C2 49.29(14) . .
C7 Y1 C2 80.60(15) . .
O1 Y1 C10 97.97(12) . .
O1 Y1 C10 96.16(13) 3_676 .
O2 Y1 C10 82.49(12) . .
C1 Y1 C10 124.63(16) . .
C5 Y1 C10 145.82(16) . .
C7 Y1 C10 48.59(14) . .
C2 Y1 C10 125.26(16) . .
O1 Y1 C6 107.02(12) . .
O1 Y1 C6 74.44(11) 3_676 .
O2 Y1 C6 111.72(11) . .
C1 Y1 C6 124.84(15) . .
C5 Y1 C6 154.77(14) . .
C7 Y1 C6 29.57(12) . .
C2 Y1 C6 109.23(15) . .
C10 Y1 C6 29.28(12) . .
O1 Y1 C4 88.01(12) . .
O1 Y1 C4 88.37(13) 3_676 .
O2 Y1 C4 96.85(13) . .
C1 Y1 C4 48.96(15) . .
C5 Y1 C4 29.44(13) . .
C7 Y1 C4 127.50(15) . .
C2 Y1 C4 49.08(15) . .
C10 Y1 C4 173.51(15) . .
C6 Y1 C4 150.31(15) . .
O1 Y1 C3 108.55(15) . .
O1 Y1 C3 77.27(13) 3_676 .
O2 Y1 C3 122.28(12) . .
C1 Y1 C3 49.20(15) . .
C5 Y1 C3 48.95(13) . .
C7 Y1 C3 98.91(16) . .
C2 Y1 C3 29.96(14) . .
C10 Y1 C3 147.47(16) . .
C6 Y1 C3 121.16(15) . .
C4 Y1 C3 29.57(13) . .
O1 Y1 C8 145.89(15) . .
O1 Y1 C8 115.42(13) 3_676 .
O2 Y1 C8 92.35(14) . .
C1 Y1 C8 79.17(16) . .
C5 Y1 C8 107.77(16) . .
C7 Y1 C8 29.57(12) . .
C2 Y1 C8 77.54(18) . .
C10 Y1 C8 48.59(16) . .
C6 Y1 C8 48.65(13) . .
C4 Y1 C8 125.13(16) . .
C3 Y1 C8 105.17(19) . .
Y1 O1 Y1 111.72(11) . 3_676
C5 C1 C2 108.6(5) . .
C5 C1 Y1 75.9(2) . .
C2 C1 Y1 76.5(2) . .
C1 C2 C3 107.1(4) . .
C1 C2 Y1 73.6(2) . .
C3 C2 Y1 75.5(2) . .
C4 C3 C2 107.7(4) . .
C4 C3 Y1 75.0(2) . .
C2 C3 Y1 74.6(3) . .
C5 C4 C3 108.7(4) . .
C5 C4 Y1 74.5(2) . .
C3 C4 Y1 75.5(3) . .
C4 C5 C1 107.9(4) . .
C4 C5 Y1 76.1(2) . .
C1 C5 Y1 74.1(2) . .
C10 C6 C7 108.0(4) . .
C10 C6 Y1 75.3(2) . .
C7 C6 Y1 74.8(2) . .
C6 C7 C8 108.1(4) . .
C6 C7 Y1 75.6(2) . .
C8 C7 Y1 76.2(2) . .
C9 C8 C7 108.8(5) . .
C9 C8 Y1 76.2(3) . .
C7 C8 Y1 74.3(2) . .
C8 C9 C10 107.2(4) . .
C8 C9 Y1 75.0(3) . .
C10 C9 Y1 73.7(2) . .
C6 C10 C9 107.8(5) . .
C6 C10 Y1 75.4(2) . .
C9 C10 Y1 76.1(3) . .
C14 O2 C11 107.6(3) . .
C14 O2 Y1 122.8(2) . .
C11 O2 Y1 128.5(2) . .
O2 C11 C12 106.7(3) . .
C13 C12 C11 107.2(4) . .
C14 C13 C12 108.4(4) . .
C13 C14 O2 108.6(4) . .

loop_
_geom_bond_atom_site_label_1
_geom_bond_atom_site_label_2
_geom_bond_distance
_geom_bond_site_symmetry_2
Y1 O1 2.225(2) .
Y1 O1 2.257(2) 3_676
Y1 O2 2.533(2) .
Y1 C1 2.663(4) .
Y1 C5 2.685(4) .
Y1 C7 2.693(4) .
Y1 C2 2.700(4) .
Y1 C10 2.701(4) .
Y1 C6 2.703(4) .
Y1 C4 2.705(4) .
Y1 C3 2.711(4) .
Y1 C8 2.717(4) .
O1 Y1 2.257(2) 3_676
C1 C5 1.381(6) .
C1 C2 1.383(6) .
C2 C3 1.399(7) .
C3 C4 1.382(6) .
C4 C5 1.370(6) .
C6 C10 1.366(5) .
C6 C7 1.377(6) .
C7 C8 1.381(6) .
C8 C9 1.355(6) .
C9 C10 1.414(6) .
O2 C14 1.434(4) .
O2 C11 1.441(4) .
C11 C12 1.483(6) .
C12 C13 1.429(6) .
C13 C14 1.428(6) .
